data_4128838
loop_
_publ_author_name
'Owens, Kyle R.'
'McCowen, Shelby V.'
'Blackford, Katherine A.'
'Ueno, Sohei'
'Hirooka, Yasuo'
'Weber, Manuel'
'Sarpong, Richmond'

_publ_section_title
;
 Total Synthesis of the Diterpenoid Alkaloid Arcutinidine Using a Strategy
 Inspired by Chemical Network Analysis.
;
_journal_issue 35
_journal_name_full 'Journal of the American Chemical Society'
_journal_page_first 13713
_journal_page_last 13717
_journal_paper_doi 10.1021/jacs.9b05815
_journal_volume 141
_journal_year 2019
_chemical_formula_sum 'C28 H35 N O4'
_chemical_formula_weight 449.57
_chemical_name_common KO001
_space_group_crystal_system monoclinic
_space_group_IT_number 14
_space_group_name_Hall '-P 2yn'
_space_group_name_H-M_alt 'P 1 21/n 1'
_atom_sites_solution_hydrogens mixed
_atom_sites_solution_primary iterative
_atom_sites_solution_secondary difmap
_audit_creation_method SHELXL-2014/7
_cell_angle_alpha 90
_cell_angle_beta 94.110(4)
_cell_angle_gamma 90
_cell_formula_units_Z 4
_cell_length_a 12.7300(9)
_cell_length_b 8.7313(6)
_cell_length_c 20.2583(14)
_cell_measurement_reflns_used 9343
_cell_measurement_temperature 100(2)
_cell_measurement_theta_max 28.29
_cell_measurement_theta_min 2.54
_cell_volume 2245.9(3)
_computing_cell_refinement 'Bruker SAINT'
_computing_data_collection 'Bruker APEX2'
_computing_data_reduction 'Bruker SAINT'
_computing_molecular_graphics Mercury
_computing_publication_material WinGX
_computing_structure_refinement 'SHELXL-2014/7 (Sheldrick, 2014)'
_computing_structure_solution 'SHELXT (Sheldrick 2014)'
_diffrn_ambient_temperature 100(2)
_diffrn_detector_area_resol_mean 8.366
_diffrn_measured_fraction_theta_full 1.000
_diffrn_measured_fraction_theta_max 0.998
_diffrn_measurement_device_type 'Bruker APEX-II CCD'
_diffrn_measurement_method 'phi and omega scans'
_diffrn_radiation_type MoK\a
_diffrn_radiation_wavelength 0.71073
_diffrn_reflns_av_R_equivalents 0.0405
_diffrn_reflns_av_unetI/netI 0.0161
_diffrn_reflns_Laue_measured_fraction_full 1.000
_diffrn_reflns_Laue_measured_fraction_max 0.998
_diffrn_reflns_limit_h_max 16
_diffrn_reflns_limit_h_min -16
_diffrn_reflns_limit_k_max 11
_diffrn_reflns_limit_k_min -11
_diffrn_reflns_limit_l_max 27
_diffrn_reflns_limit_l_min -26
_diffrn_reflns_number 121138
_diffrn_reflns_point_group_measured_fraction_full 1.000
_diffrn_reflns_point_group_measured_fraction_max 0.998
_diffrn_reflns_theta_full 28.000
_diffrn_reflns_theta_max 28.354
_diffrn_reflns_theta_min 1.832
_diffrn_source 'microfocus sealed tube'
_exptl_absorpt_coefficient_mu 0.088
_exptl_absorpt_correction_T_max 0.746
_exptl_absorpt_correction_T_min 0.710
_exptl_absorpt_correction_type multi-scan
_exptl_absorpt_process_details SADABS
_exptl_crystal_colour Colourless
_exptl_crystal_density_diffrn 1.330
_exptl_crystal_description Block
_exptl_crystal_F_000 968
_exptl_crystal_size_max 0.260
_exptl_crystal_size_mid 0.180
_exptl_crystal_size_min 0.100
_refine_diff_density_max 0.434
_refine_diff_density_min -0.211
_refine_diff_density_rms 0.057
_refine_ls_extinction_method none
_refine_ls_goodness_of_fit_ref 1.046
_refine_ls_hydrogen_treatment mixed
_refine_ls_matrix_type full
_refine_ls_number_parameters 308
_refine_ls_number_reflns 5589
_refine_ls_number_restraints 0
_refine_ls_restrained_S_all 1.046
_refine_ls_R_factor_all 0.0523
_refine_ls_R_factor_gt 0.0462
_refine_ls_shift/su_max 0.000
_refine_ls_shift/su_mean 0.000
_refine_ls_structure_factor_coef Fsqd
_refine_ls_weighting_details 'w=1/[\s^2^(Fo^2^)+(0.0667P)^2^+1.2137P] where P=(Fo^2^+2Fc^2^)/3'
_refine_ls_weighting_scheme calc
_refine_ls_wR_factor_gt 0.1205
_refine_ls_wR_factor_ref 0.1255
_reflns_Friedel_coverage 0.000
_reflns_number_gt 4877
_reflns_number_total 5589
_reflns_threshold_expression 'I > 2\s(I)'
_cod_data_source_file ja9b05815_si_001.cif
_cod_data_source_block KO001
_cod_original_sg_symbol_H-M 'P 21/n'
_cod_database_code 4128838
_shelx_shelxl_version_number 2014/7
_shelx_space_group_comment
;
The symmetry employed for this shelxl refinement is uniquely defined
by the following loop, which should always be used as a source of
symmetry information in preference to the above space-group names.
They are only intended as comments.
;
_shelx_estimated_absorpt_t_min 0.978
_shelx_estimated_absorpt_t_max 0.991

loop_
_space_group_symop_operation_xyz
'x, y, z'
'-x+1/2, y+1/2, -z+1/2'
'-x, -y, -z'
'x-1/2, -y-1/2, z-1/2'

loop_
_atom_site_label
_atom_site_type_symbol
_atom_site_fract_x
_atom_site_fract_y
_atom_site_fract_z
_atom_site_U_iso_or_equiv
_atom_site_adp_type
_atom_site_occupancy
_atom_site_site_symmetry_order
_atom_site_calc_flag
_atom_site_refinement_flags_posn
_atom_site_refinement_flags_adp
C1 C 0.83114(11) 0.28277(15) 0.36286(7) 0.0240(3) Uani 1 1 d . .
H1A H 0.8978 0.2340 0.3783 0.036 Uiso 1 1 calc R U
H1B H 0.8307 0.3025 0.3152 0.036 Uiso 1 1 calc R U
H1C H 0.7724 0.2148 0.3716 0.036 Uiso 1 1 calc R U
C2 C 0.81943(10) 0.43416(14) 0.39956(6) 0.0160(2) Uani 1 1 d . .
C3 C 0.82462(11) 0.40103(15) 0.47394(6) 0.0203(3) Uani 1 1 d . .
H3A H 0.7691 0.3259 0.4829 0.024 Uiso 1 1 calc R U
H3B H 0.8936 0.3539 0.4874 0.024 Uiso 1 1 calc R U
C4 C 0.81045(11) 0.54366(16) 0.51592(6) 0.0220(3) Uani 1 1 d . .
H4A H 0.8749 0.6071 0.5157 0.026 Uiso 1 1 calc R U
H4B H 0.8024 0.5118 0.5622 0.026 Uiso 1 1 calc R U
C5 C 0.71454(10) 0.64248(14) 0.49191(6) 0.0162(2) Uani 1 1 d . .
H5A H 0.6696 0.6575 0.5293 0.019 Uiso 1 1 calc R U
H5B H 0.7400 0.7445 0.4789 0.019 Uiso 1 1 calc R U
C6 C 0.64754(9) 0.57441(14) 0.43380(6) 0.0143(2) Uani 1 1 d . .
C7 C 0.55125(9) 0.68571(14) 0.40574(6) 0.0144(2) Uani 1 1 d . .
C8 C 0.53946(10) 0.84366(14) 0.44037(6) 0.0167(2) Uani 1 1 d . .
H8A H 0.5767 0.8409 0.4850 0.020 Uiso 1 1 calc R U
H8B H 0.4640 0.8642 0.4456 0.020 Uiso 1 1 calc R U
C9 C 0.58602(10) 0.97487(14) 0.39892(6) 0.0171(2) Uani 1 1 d . .
H9 H 0.5949 1.0718 0.4250 0.021 Uiso 1 1 calc R U
C10 C 0.51603(10) 0.99883(15) 0.33423(6) 0.0177(2) Uani 1 1 d . .
H10 H 0.5607 1.0529 0.3030 0.021 Uiso 1 1 calc R U
C11 C 0.42256(11) 1.10183(16) 0.34298(7) 0.0221(3) Uani 1 1 d . .
C12 C 0.25527(13) 1.1807(2) 0.29666(9) 0.0406(4) Uani 1 1 d . .
H12A H 0.2242 1.1713 0.3394 0.061 Uiso 1 1 calc R U
H12B H 0.2026 1.1531 0.2610 0.061 Uiso 1 1 calc R U
H12C H 0.2783 1.2865 0.2905 0.061 Uiso 1 1 calc R U
C13 C 0.49075(9) 0.84031(15) 0.30364(6) 0.0168(2) Uani 1 1 d . .
H13A H 0.4187 0.8092 0.3133 0.020 Uiso 1 1 calc R U
H13B H 0.4937 0.8456 0.2550 0.020 Uiso 1 1 calc R U
C14 C 0.57059(9) 0.72118(14) 0.33237(6) 0.0137(2) Uani 1 1 d . .
C15 C 0.68148(9) 0.78675(14) 0.34290(6) 0.0138(2) Uani 1 1 d . .
C16 C 0.68970(10) 0.91518(14) 0.37850(6) 0.0163(2) Uani 1 1 d . .
H16 H 0.7550 0.9645 0.3899 0.020 Uiso 1 1 calc R U
C17 C 0.76281(9) 0.66577(13) 0.34003(6) 0.0131(2) Uani 1 1 d . .
H17 H 0.7726 0.6395 0.2928 0.016 Uiso 1 1 calc R U
C18 C 0.71648(9) 0.52519(13) 0.37537(6) 0.0134(2) Uani 1 1 d . .
C19 C 0.64087(10) 0.44909(14) 0.32251(6) 0.0168(2) Uani 1 1 d . .
H19A H 0.6001 0.3674 0.3429 0.020 Uiso 1 1 calc R U
H19B H 0.6813 0.4024 0.2877 0.020 Uiso 1 1 calc R U
C20 C 0.56515(10) 0.57326(14) 0.29173(6) 0.0163(2) Uani 1 1 d . .
H20A H 0.5838 0.5958 0.2461 0.020 Uiso 1 1 calc R U
H20B H 0.4921 0.5335 0.2892 0.020 Uiso 1 1 calc R U
C21 C 0.91042(10) 0.54226(14) 0.38270(6) 0.0182(3) Uani 1 1 d . .
H21A H 0.9671 0.5413 0.4188 0.022 Uiso 1 1 calc R U
H21B H 0.9404 0.5091 0.3413 0.022 Uiso 1 1 calc R U
C22 C 0.92881(9) 0.79692(15) 0.33572(6) 0.0164(2) Uani 1 1 d . .
H22A H 0.8875 0.8899 0.3233 0.020 Uiso 1 1 calc R U
H22B H 0.9439 0.7434 0.2944 0.020 Uiso 1 1 calc R U
C23 C 1.03166(9) 0.84456(15) 0.37165(6) 0.0162(2) Uani 1 1 d . .
C24 C 1.03371(10) 0.96337(15) 0.41734(7) 0.0202(3) Uani 1 1 d . .
H24 H 0.9697 1.0121 0.4266 0.024 Uiso 1 1 calc R U
C25 C 1.12792(11) 1.01231(16) 0.44976(7) 0.0234(3) Uani 1 1 d . .
H25 H 1.1281 1.0945 0.4805 0.028 Uiso 1 1 calc R U
C26 C 1.22155(11) 0.94053(17) 0.43692(7) 0.0243(3) Uani 1 1 d . .
H26 H 1.2861 0.9736 0.4588 0.029 Uiso 1 1 calc R U
C27 C 1.22070(10) 0.82063(17) 0.39217(7) 0.0233(3) Uani 1 1 d . .
H27 H 1.2846 0.7705 0.3838 0.028 Uiso 1 1 calc R U
C28 C 1.12618(10) 0.77312(16) 0.35922(6) 0.0198(3) Uani 1 1 d . .
H28 H 1.1263 0.6916 0.3281 0.024 Uiso 1 1 calc R U
N1 N 0.86506(8) 0.69634(12) 0.37484(5) 0.0147(2) Uani 1 1 d . .
O1 O 0.60170(7) 0.43678(10) 0.45951(5) 0.0191(2) Uani 1 1 d . .
O2 O 0.45416(7) 0.60264(11) 0.40617(5) 0.0189(2) Uani 1 1 d . .
O3 O 0.41951(9) 1.19937(13) 0.38496(6) 0.0340(3) Uani 1 1 d . .
O4 O 0.34498(8) 1.07876(13) 0.29532(5) 0.0289(2) Uani 1 1 d . .
H1 H 0.5436(19) 0.418(3) 0.4337(12) 0.055(7) Uiso 1 1 d . .
H2 H 0.435(2) 0.593(3) 0.4474(13) 0.063(7) Uiso 1 1 d . .

loop_
_atom_site_aniso_label
_atom_site_aniso_U_11
_atom_site_aniso_U_22
_atom_site_aniso_U_33
_atom_site_aniso_U_23
_atom_site_aniso_U_13
_atom_site_aniso_U_12
C1 0.0275(7) 0.0156(6) 0.0290(7) -0.0013(5) 0.0020(5) 0.0047(5)
C2 0.0171(6) 0.0132(5) 0.0175(6) 0.0021(4) 0.0009(4) 0.0022(4)
C3 0.0224(6) 0.0193(6) 0.0189(6) 0.0060(5) 0.0004(5) 0.0046(5)
C4 0.0234(6) 0.0246(6) 0.0171(6) 0.0009(5) -0.0042(5) 0.0047(5)
C5 0.0171(6) 0.0169(6) 0.0144(5) 0.0002(4) -0.0006(4) 0.0003(4)
C6 0.0147(5) 0.0139(5) 0.0145(5) 0.0008(4) 0.0017(4) -0.0017(4)
C7 0.0119(5) 0.0171(6) 0.0140(5) 0.0001(4) 0.0005(4) -0.0014(4)
C8 0.0157(5) 0.0188(6) 0.0156(5) -0.0011(5) 0.0003(4) 0.0026(4)
C9 0.0176(6) 0.0154(6) 0.0182(6) -0.0011(4) -0.0007(4) 0.0026(4)
C10 0.0169(6) 0.0180(6) 0.0183(6) 0.0025(5) 0.0020(4) 0.0038(5)
C11 0.0214(6) 0.0248(7) 0.0206(6) 0.0084(5) 0.0051(5) 0.0070(5)
C12 0.0275(8) 0.0548(11) 0.0401(9) 0.0182(8) 0.0069(7) 0.0237(7)
C13 0.0141(5) 0.0201(6) 0.0161(6) 0.0009(5) -0.0007(4) 0.0026(4)
C14 0.0116(5) 0.0154(5) 0.0141(5) -0.0002(4) -0.0005(4) -0.0006(4)
C15 0.0118(5) 0.0147(5) 0.0147(5) 0.0029(4) -0.0002(4) 0.0004(4)
C16 0.0147(5) 0.0148(5) 0.0190(6) 0.0018(4) -0.0005(4) -0.0006(4)
C17 0.0121(5) 0.0134(5) 0.0139(5) 0.0009(4) 0.0002(4) -0.0005(4)
C18 0.0139(5) 0.0120(5) 0.0143(5) 0.0006(4) 0.0008(4) -0.0005(4)
C19 0.0186(6) 0.0144(5) 0.0172(6) -0.0021(4) -0.0001(4) -0.0020(4)
C20 0.0164(6) 0.0172(6) 0.0149(5) -0.0023(4) -0.0017(4) -0.0021(4)
C21 0.0156(6) 0.0171(6) 0.0217(6) 0.0033(5) 0.0012(5) 0.0029(4)
C22 0.0139(5) 0.0198(6) 0.0154(5) 0.0041(5) -0.0006(4) -0.0020(4)
C23 0.0138(5) 0.0191(6) 0.0157(6) 0.0057(5) 0.0004(4) -0.0029(4)
C24 0.0169(6) 0.0189(6) 0.0246(6) 0.0024(5) 0.0003(5) 0.0004(5)
C25 0.0241(7) 0.0211(6) 0.0245(7) 0.0008(5) -0.0015(5) -0.0048(5)
C26 0.0166(6) 0.0299(7) 0.0259(7) 0.0071(6) -0.0029(5) -0.0076(5)
C27 0.0145(6) 0.0321(7) 0.0234(7) 0.0071(6) 0.0025(5) 0.0001(5)
C28 0.0168(6) 0.0239(6) 0.0189(6) 0.0019(5) 0.0028(4) -0.0001(5)
N1 0.0111(5) 0.0154(5) 0.0172(5) 0.0036(4) -0.0008(4) -0.0008(4)
O1 0.0188(4) 0.0178(4) 0.0203(4) 0.0045(3) -0.0003(4) -0.0049(3)
O2 0.0136(4) 0.0233(5) 0.0200(4) 0.0004(4) 0.0029(3) -0.0037(3)
O3 0.0384(6) 0.0351(6) 0.0291(6) -0.0019(5) 0.0057(5) 0.0186(5)
O4 0.0210(5) 0.0373(6) 0.0281(5) 0.0079(4) 0.0000(4) 0.0124(4)

loop_
_atom_type_symbol
_atom_type_description
_atom_type_scat_dispersion_real
_atom_type_scat_dispersion_imag
_atom_type_scat_source
C C 0.0033 0.0016 'International Tables Vol C Tables 4.2.6.8 and 6.1.1.4'
H H 0.0000 0.0000 'International Tables Vol C Tables 4.2.6.8 and 6.1.1.4'
N N 0.0061 0.0033 'International Tables Vol C Tables 4.2.6.8 and 6.1.1.4'
O O 0.0106 0.0060 'International Tables Vol C Tables 4.2.6.8 and 6.1.1.4'

loop_
_geom_angle_atom_site_label_1
_geom_angle_atom_site_label_2
_geom_angle_atom_site_label_3
_geom_angle
C2 C1 H1A 109.5
C2 C1 H1B 109.5
H1A C1 H1B 109.5
C2 C1 H1C 109.5
H1A C1 H1C 109.5
H1B C1 H1C 109.5
C1 C2 C3 108.45(10)
C1 C2 C21 108.58(10)
C3 C2 C21 110.58(10)
C1 C2 C18 113.05(10)
C3 C2 C18 112.12(10)
C21 C2 C18 103.97(9)
C4 C3 C2 113.32(10)
C4 C3 H3A 108.9
C2 C3 H3A 108.9
C4 C3 H3B 108.9
C2 C3 H3B 108.9
H3A C3 H3B 107.7
C3 C4 C5 113.75(10)
C3 C4 H4A 108.8
C5 C4 H4A 108.8
C3 C4 H4B 108.8
C5 C4 H4B 108.8
H4A C4 H4B 107.7
C6 C5 C4 114.28(10)
C6 C5 H5A 108.7
C4 C5 H5A 108.7
C6 C5 H5B 108.7
C4 C5 H5B 108.7
H5A C5 H5B 107.6
O1 C6 C5 105.27(9)
O1 C6 C18 107.63(9)
C5 C6 C18 111.96(10)
O1 C6 C7 107.87(9)
C5 C6 C7 113.65(10)
C18 C6 C7 110.10(9)
O2 C7 C14 107.59(9)
O2 C7 C8 109.50(10)
C14 C7 C8 106.31(10)
O2 C7 C6 108.82(9)
C14 C7 C6 106.54(9)
C8 C7 C6 117.61(9)
C7 C8 C9 110.75(10)
C7 C8 H8A 109.5
C9 C8 H8A 109.5
C7 C8 H8B 109.5
C9 C8 H8B 109.5
H8A C8 H8B 108.1
C16 C9 C10 106.12(10)
C16 C9 C8 105.54(10)
C10 C9 C8 109.71(10)
C16 C9 H9 111.7
C10 C9 H9 111.7
C8 C9 H9 111.7
C11 C10 C13 115.98(11)
C11 C10 C9 113.08(11)
C13 C10 C9 108.09(10)
C11 C10 H10 106.3
C13 C10 H10 106.3
C9 C10 H10 106.3
O3 C11 O4 123.53(12)
O3 C11 C10 124.61(13)
O4 C11 C10 111.72(12)
O4 C12 H12A 109.5
O4 C12 H12B 109.5
H12A C12 H12B 109.5
O4 C12 H12C 109.5
H12A C12 H12C 109.5
H12B C12 H12C 109.5
C14 C13 C10 109.99(10)
C14 C13 H13A 109.7
C10 C13 H13A 109.7
C14 C13 H13B 109.7
C10 C13 H13B 109.7
H13A C13 H13B 108.2
C15 C14 C20 113.46(10)
C15 C14 C13 112.27(10)
C20 C14 C13 111.33(9)
C15 C14 C7 98.60(9)
C20 C14 C7 110.00(10)
C13 C14 C7 110.51(10)
C16 C15 C17 126.31(11)
C16 C15 C14 115.32(11)
C17 C15 C14 111.66(10)
C15 C16 C9 113.81(11)
C15 C16 H16 123.1
C9 C16 H16 123.1
N1 C17 C15 116.85(10)
N1 C17 C18 106.01(9)
C15 C17 C18 104.76(9)
N1 C17 H17 109.6
C15 C17 H17 109.6
C18 C17 H17 109.6
C19 C18 C17 105.00(9)
C19 C18 C2 117.53(10)
C17 C18 C2 101.88(9)
C19 C18 C6 106.57(9)
C17 C18 C6 112.22(9)
C2 C18 C6 113.37(9)
C18 C19 C20 108.52(10)
C18 C19 H19A 110.0
C20 C19 H19A 110.0
C18 C19 H19B 110.0
C20 C19 H19B 110.0
H19A C19 H19B 108.4
C14 C20 C19 111.76(10)
C14 C20 H20A 109.3
C19 C20 H20A 109.3
C14 C20 H20B 109.3
C19 C20 H20B 109.3
H20A C20 H20B 107.9
N1 C21 C2 106.70(9)
N1 C21 H21A 110.4
C2 C21 H21A 110.4
N1 C21 H21B 110.4
C2 C21 H21B 110.4
H21A C21 H21B 108.6
N1 C22 C23 113.50(10)
N1 C22 H22A 108.9
C23 C22 H22A 108.9
N1 C22 H22B 108.9
C23 C22 H22B 108.9
H22A C22 H22B 107.7
C24 C23 C28 118.63(12)
C24 C23 C22 120.07(11)
C28 C23 C22 121.29(12)
C23 C24 C25 121.18(12)
C23 C24 H24 119.4
C25 C24 H24 119.4
C26 C25 C24 119.69(13)
C26 C25 H25 120.2
C24 C25 H25 120.2
C27 C26 C25 119.85(12)
C27 C26 H26 120.1
C25 C26 H26 120.1
C26 C27 C28 120.24(12)
C26 C27 H27 119.9
C28 C27 H27 119.9
C23 C28 C27 120.40(13)
C23 C28 H28 119.8
C27 C28 H28 119.8
C17 N1 C22 110.93(9)
C17 N1 C21 102.41(9)
C22 N1 C21 112.26(10)
C6 O1 H1 106.1(15)
C7 O2 H2 110.5(16)
C11 O4 C12 115.68(13)

loop_
_geom_bond_atom_site_label_1
_geom_bond_atom_site_label_2
_geom_bond_distance
C1 C2 1.5292(18)
C1 H1A 0.9800
C1 H1B 0.9800
C1 H1C 0.9800
C2 C3 1.5311(17)
C2 C21 1.5511(17)
C2 C18 1.5803(16)
C3 C4 1.5260(19)
C3 H3A 0.9900
C3 H3B 0.9900
C4 C5 1.5448(17)
C4 H4A 0.9900
C4 H4B 0.9900
C5 C6 1.5240(16)
C5 H5A 0.9900
C5 H5B 0.9900
C6 O1 1.4490(14)
C6 C18 1.5827(17)
C6 C7 1.6341(17)
C7 O2 1.4336(14)
C7 C14 1.5552(16)
C7 C8 1.5594(17)
C8 C9 1.5622(18)
C8 H8A 0.9900
C8 H8B 0.9900
C9 C16 1.5044(17)
C9 C10 1.5452(17)
C9 H9 1.0000
C10 C11 1.5119(17)
C10 C13 1.5410(18)
C10 H10 1.0000
C11 O3 1.2062(18)
C11 O4 1.3459(18)
C12 O4 1.4496(17)
C12 H12A 0.9800
C12 H12B 0.9800
C12 H12C 0.9800
C13 C14 1.5391(16)
C13 H13A 0.9900
C13 H13B 0.9900
C14 C15 1.5240(16)
C14 C20 1.5305(17)
C15 C16 1.3333(17)
C15 C17 1.4832(16)
C16 H16 0.9500
C17 N1 1.4599(14)
C17 C18 1.5581(16)
C17 H17 1.0000
C18 C19 1.5386(16)
C19 C20 1.5515(17)
C19 H19A 0.9900
C19 H19B 0.9900
C20 H20A 0.9900
C20 H20B 0.9900
C21 N1 1.4681(16)
C21 H21A 0.9900
C21 H21B 0.9900
C22 N1 1.4662(15)
C22 C23 1.5100(16)
C22 H22A 0.9900
C22 H22B 0.9900
C23 C24 1.3893(19)
C23 C28 1.3941(18)
C24 C25 1.3926(18)
C24 H24 0.9500
C25 C26 1.388(2)
C25 H25 0.9500
C26 C27 1.384(2)
C26 H26 0.9500
C27 C28 1.3966(18)
C27 H27 0.9500
C28 H28 0.9500
O1 H1 0.89(2)
O2 H2 0.89(3)
